data_7709813
loop_
_publ_author_name
'Becker, Christian'
'Schwabedissen, Jan'
'Neumann, Beate'
'Stammler, Hans-Georg'
'Mitzel, Norbert W.'

_publ_section_title
;
 Frustrated Lewis pair chemistry of hydride sponges
;
_journal_name_full 'Dalton Transactions'
_journal_paper_doi 10.1039/D2DT00585A
_journal_year 2022
_chemical_absolute_configuration ad
_chemical_formula_moiety 'C14 H18 B2'
_chemical_formula_sum 'C14 H18 B2'
_chemical_formula_weight 207.90
_space_group_crystal_system orthorhombic
_space_group_IT_number 19
_space_group_name_Hall 'P 2ac 2ab'
_space_group_name_H-M_alt 'P 21 21 21'
_atom_sites_solution_hydrogens difmap
_atom_sites_solution_primary dual
_audit_creation_date 2018-05-14
_audit_creation_method
;
Olex2 1.2
(compiled 2018.04.26 svn.r3504 for OlexSys, GUI svn.r5492)
;
_audit_update_record
;
2022-02-11 deposited with the CCDC.	2022-03-17 downloaded from the CCDC.
;
_cell_angle_alpha 90
_cell_angle_beta 90
_cell_angle_gamma 90
_cell_formula_units_Z 4
_cell_length_a 9.68940(11)
_cell_length_b 10.29021(14)
_cell_length_c 12.63823(14)
_cell_measurement_reflns_used 17389
_cell_measurement_temperature 100.0(1)
_cell_measurement_theta_max 76.2030
_cell_measurement_theta_min 4.5030
_cell_volume 1260.11(3)
_computing_cell_refinement 'CrysAlisPro 1.171.39.46 (Rigaku OD, 2018)'
_computing_data_collection 'CrysAlisPro 1.171.39.46 (Rigaku OD, 2018)'
_computing_data_reduction 'CrysAlisPro 1.171.39.46 (Rigaku OD, 2018)'
_computing_molecular_graphics 'Olex2 (Dolomanov et al., 2009)'
_computing_publication_material 'Olex2 (Dolomanov et al., 2009)'
_computing_structure_refinement 'ShelXL (Sheldrick, 2015)'
_computing_structure_solution 'ShelXT (Sheldrick, 2015)'
_diffrn_ambient_environment N~2~
_diffrn_ambient_temperature 100.0(1)
_diffrn_detector 'CCD plate'
_diffrn_detector_area_resol_mean 5.3114
_diffrn_detector_type Atlas
_diffrn_measured_fraction_theta_full 0.998
_diffrn_measured_fraction_theta_max 0.997
_diffrn_measurement_details
;
List of Runs (angles in degrees, time in seconds):

  # Type    Start    End  Width  t~exp~   \w     \q     \k     \f   Frames
#--------------------------------------------------------------------------
  1  \w    -58.00  23.00   1.00   12.00    --  -38.50  38.00 -30.00   81
  2  \w    -92.00  -4.00   1.00   12.00    --  -38.50 125.00 150.00   88
  3  \w    -85.00  -2.00   1.00   12.00    --  -38.50 125.00 -30.00   83
  4  \w     74.00 105.00   1.00   12.00    --   43.45  77.00 150.00   31
  5  \w     14.00  74.00   1.00   12.00    --   43.45  77.00 -90.00   60
  6  \w     35.00  62.00   1.00   12.00    --   43.45  38.00-180.00   27
  7  \w     23.00 113.00   1.00   12.00    --   43.45  38.00 -90.00   90
  8  \w     19.00  53.00   1.00   12.00    --   43.45  77.00 150.00   34
  9  \w     13.00  98.00   1.00   12.00    --   43.45  77.00   0.00   85
 10  \w     19.00  49.00   1.00   12.00    --   43.45  57.00 -30.00   30
 11  \w     13.00  82.00   1.00   12.00    --   43.45  77.00  90.00   69
 12  \w    -28.00  39.00   1.00   12.00    --   43.45 -38.00  90.00   67
 13  \w     25.00  84.00   1.00   12.00    --   43.45  38.00  90.00   59
 14  \w     19.00  85.00   1.00   12.00    --   43.45  57.00-150.00   66
 15  \w     65.00 109.00   1.00   12.00    --   43.45  57.00 -30.00   44
 16  \w     15.00  40.00   1.00   12.00    --   43.45  77.00-150.00   25
 17  \w     86.00 114.00   1.00   48.00    --  111.00  61.00  90.00   28
 18  \w     85.00 115.00   1.00   48.00    --  111.00  61.00 150.00   30
 19  \w     63.00 105.00   1.00   48.00    --  111.00 -94.00-180.00   42
 20  \w     85.00 112.00   1.00   48.00    --  111.00  61.00  60.00   27
 21  \w     86.00 116.00   1.00   48.00    --  111.00  61.00 -90.00   30
 22  \w     42.00 133.00   1.00   48.00    --  111.00 -45.00 -90.00   91
 23  \w     41.00 115.00   1.00   48.00    --  111.00-125.00 150.00   74
 24  \w     85.00 149.00   1.00   48.00    --  111.00  61.00-180.00   64
 25  \w     85.00 111.00   1.00   48.00    --  111.00  61.00 120.00   26
 26  \w    123.00 159.00   1.00   48.00    --  111.00  69.00 -24.55   36
 27  \w     81.00 166.00   1.00   48.00    --  111.00  77.00 -60.00   85
 28  \w     81.00 160.00   1.00   48.00    --  111.00  77.00 -90.00   79
 29  \w     81.00 155.00   1.00   48.00    --  111.00  77.00   0.00   74
 30  \w     81.00 108.00   1.00   48.00    --  111.00  77.00-120.00   27
 31  \w     85.00 133.00   1.00   48.00    --  111.00  61.00-150.00   48
 32  \w     43.00 133.00   1.00   48.00    --  111.00 -45.00  90.00   90
 33  \w     32.00 102.00   1.00   48.00    --  111.00 -94.00 -60.00   70
 34  \w     81.00 163.00   1.00   48.00    --  111.00  77.00 150.00   82
 35  \w     85.00 112.00   1.00   48.00    --  111.00  61.00 -30.00   27
 36  \w     76.00 118.00   1.00   48.00    --  111.00-125.00  60.00   42
 37  \w    115.00 173.00   1.00   48.00    --  111.00 125.00-180.00   58
 38  \w    134.00 161.00   1.00   48.00    --  111.00  61.00  30.00   27
 39  \w     36.00 110.00   1.00   48.00    --  111.00 -94.00-120.00   74
 40  \w     82.00 107.00   1.00   48.00    --  111.00  77.00-180.00   25
 41  \w     86.00 113.00   1.00   48.00    --  111.00  61.00  30.00   27
 42  \w     85.00 118.00   1.00   48.00    --  111.00  61.00   0.00   33
 43  \w     85.00 112.00   1.00   48.00    --  111.00  61.00 -60.00   27
 44  \w     81.00 108.00   1.00   48.00    --  111.00  77.00 120.00   27
 45  \w     89.00 115.00   1.00   48.00    --  111.00  45.00-120.00   26
 46  \w    118.00 176.00   1.00   48.00    --  111.00  77.00-150.00   58
 47  \w     86.00 111.00   1.00   48.00    --  111.00  61.00-120.00   25
 48  \w     81.00 108.00   1.00   48.00    --  111.00  77.00-150.00   27
 49  \w     89.00 174.00   1.00   48.00    --  111.00  45.00 120.00   85
 50  \w     89.00 152.00   1.00   48.00    --  111.00  45.00 -90.00   63
 51  \w     81.00 115.00   1.00   48.00    --  111.00  77.00  60.00   34
 52  \w    128.00 164.00   1.00   48.00    --  111.00  61.00  90.00   36
 53  \w     83.00 109.00   1.00   48.00    --  111.00  69.00 -24.55   26
 54  \w     86.00 176.00   1.00   48.00    --  111.00  58.00  46.62   90
;
_diffrn_measurement_device 'four-circle diffractometer'
_diffrn_measurement_device_type 'SuperNova, Dual, Cu at home/near, Atlas'
_diffrn_measurement_method '\w scans'
_diffrn_orient_matrix_type 'CrysAlisPro convention (1999,Acta A55,543-557)'
_diffrn_orient_matrix_UB_11 -0.0345893000
_diffrn_orient_matrix_UB_12 -0.0534435000
_diffrn_orient_matrix_UB_13 -0.1107188000
_diffrn_orient_matrix_UB_21 -0.1392971000
_diffrn_orient_matrix_UB_22 0.0721018000
_diffrn_orient_matrix_UB_23 0.0025789000
_diffrn_orient_matrix_UB_31 0.0683725000
_diffrn_orient_matrix_UB_32 0.1198555000
_diffrn_orient_matrix_UB_33 -0.0508349000
_diffrn_radiation_monochromator mirror
_diffrn_radiation_probe x-ray
_diffrn_radiation_type CuK\a
_diffrn_radiation_wavelength 1.54184
_diffrn_reflns_av_R_equivalents 0.0169
_diffrn_reflns_av_unetI/netI 0.0143
_diffrn_reflns_Laue_measured_fraction_full 0.998
_diffrn_reflns_Laue_measured_fraction_max 0.997
_diffrn_reflns_limit_h_max 12
_diffrn_reflns_limit_h_min -12
_diffrn_reflns_limit_k_max 12
_diffrn_reflns_limit_k_min -12
_diffrn_reflns_limit_l_max 15
_diffrn_reflns_limit_l_min -15
_diffrn_reflns_number 17567
_diffrn_reflns_point_group_measured_fraction_full 0.999
_diffrn_reflns_point_group_measured_fraction_max 0.996
_diffrn_reflns_theta_full 67.684
_diffrn_reflns_theta_max 76.137
_diffrn_reflns_theta_min 5.544
_diffrn_source 'micro-focus sealed X-ray tube'
_diffrn_source_type 'SuperNova (Cu) X-ray Source'
_exptl_absorpt_coefficient_mu 0.430
_exptl_absorpt_correction_T_max 1.000
_exptl_absorpt_correction_T_min 0.522
_exptl_absorpt_correction_type gaussian
_exptl_absorpt_process_details
;
CrysAlisPro 1.171.39.46 (Rigaku Oxford Diffraction, 2018)
Numerical absorption correction based on gaussian integration over
			a multifaceted crystal model
Empirical absorption correction using spherical harmonics,
 implemented in SCALE3 ABSPACK scaling algorithm.
;
_exptl_crystal_colour 'clear colourless'
_exptl_crystal_colour_lustre clear
_exptl_crystal_colour_primary colourless
_exptl_crystal_density_diffrn 1.096
_exptl_crystal_description plate
_exptl_crystal_F_000 448
_exptl_crystal_size_max 0.488
_exptl_crystal_size_mid 0.161
_exptl_crystal_size_min 0.088
_refine_diff_density_max 0.262
_refine_diff_density_min -0.187
_refine_diff_density_rms 0.037
_refine_ls_abs_structure_details
;
 Flack x determined using 1087 quotients [(I+)-(I-)]/[(I+)+(I-)]
 (Parsons, Flack and Wagner, Acta Cryst. B69 (2013) 249-259).
;
_refine_ls_abs_structure_Flack 0.0(3)
_refine_ls_extinction_method none
_refine_ls_goodness_of_fit_ref 1.050
_refine_ls_hydrogen_treatment refall
_refine_ls_matrix_type full
_refine_ls_number_parameters 219
_refine_ls_number_reflns 5111
_refine_ls_number_restraints 0
_refine_ls_restrained_S_all 1.050
_refine_ls_R_factor_all 0.0349
_refine_ls_R_factor_gt 0.0346
_refine_ls_shift/su_max 0.001
_refine_ls_shift/su_mean 0.000
_refine_ls_structure_factor_coef Fsqd
_refine_ls_weighting_details 'w=1/[\s^2^(Fo^2^)+(0.0684P)^2^+0.1084P] where P=(Fo^2^+2Fc^2^)/3'
_refine_ls_weighting_scheme calc
_refine_ls_wR_factor_gt 0.0944
_refine_ls_wR_factor_ref 0.0946
_reflns_Friedel_coverage 0.724
_reflns_Friedel_fraction_full 1.000
_reflns_Friedel_fraction_max 0.995
_reflns_number_gt 5050
_reflns_number_total 5111
_reflns_threshold_expression 'I > 2\s(I)'
_twin_special_details
;
Component 2 rotated by -179.9925\% 
 around [-0.00 0.55 0.83] (reciprocal) or [-0.00 0.71 0.71] (direct)
Component 3 rotated by 3.2778\% 
 around [0.20 0.10 0.97] (reciprocal) or [0.32 0.15 0.93] (direct)
;
_cod_data_source_file d2dt00585a2.cif
_cod_data_source_block 1
_cod_database_code 7709813
_shelx_shelxl_version_number 2016/6
_chemical_oxdiff_formula 'C14 H18 B2'
_shelx_space_group_comment
;
The symmetry employed for this shelxl refinement is uniquely defined
by the following loop, which should always be used as a source of
symmetry information in preference to the above space-group names.
They are only intended as comments.
;
_shelx_estimated_absorpt_t_max 0.963
_shelx_estimated_absorpt_t_min 0.818
_diffrn_oxdiff_ac3_digest_frames
;
01915c363ed02423d1b16c58d7d52cde3502783af0f
;
_olex2_refinement_description
;
1. Twinned data refinement
 Scales: 0.606(5)
 0.234(3) 0.160(4)
;
_olex2_submission_special_instructions 'No special instructions were received'
_oxdiff_exptl_absorpt_empirical_details
;
Empirical correction (ABSPACK) includes:
- Absorption correction using spherical harmonics
- Frame scaling
- Detector area scaling
;
_oxdiff_exptl_absorpt_empirical_full_max 1.539
_oxdiff_exptl_absorpt_empirical_full_min 0.655
_oxdiff_twin_integration_method simultaneous
_oxdiff_twin_items 3

loop_
_space_group_symop_operation_xyz
'x, y, z'
'-x+1/2, -y, z+1/2'
'-x, y+1/2, -z+1/2'
'x+1/2, -y+1/2, -z'

loop_
_atom_site_label
_atom_site_type_symbol
_atom_site_fract_x
_atom_site_fract_y
_atom_site_fract_z
_atom_site_U_iso_or_equiv
_atom_site_adp_type
_atom_site_occupancy
_atom_site_site_symmetry_order
_atom_site_calc_flag
_atom_site_refinement_flags_posn
_atom_site_refinement_flags_adp
_atom_site_refinement_flags_occupancy
_atom_site_disorder_assembly
_atom_site_disorder_group
C1 C 0.36731(18) 0.79499(19) 0.39785(13) 0.0208(4) Uani 1 1 d . . . . .
C2 C 0.37859(18) 0.66473(17) 0.43847(12) 0.0195(3) Uani 1 1 d . . . . .
C3 C 0.39008(17) 0.63751(18) 0.55030(12) 0.0196(4) Uani 1 1 d . . . . .
C4 C 0.4130(2) 0.51049(19) 0.58122(13) 0.0239(4) Uani 1 1 d . . . . .
H4 H 0.424(3) 0.497(3) 0.6606(18) 0.028(6) Uiso 1 1 d . . . . .
C5 C 0.4163(2) 0.4057(2) 0.50873(14) 0.0274(4) Uani 1 1 d . . . . .
H5 H 0.428(3) 0.318(3) 0.5362(17) 0.028(6) Uiso 1 1 d . . . . .
C6 C 0.3976(2) 0.4296(2) 0.40331(14) 0.0264(4) Uani 1 1 d . . . . .
H6 H 0.402(3) 0.353(3) 0.350(2) 0.037(7) Uiso 1 1 d . . . . .
C7 C 0.37932(19) 0.55845(19) 0.36605(13) 0.0227(4) Uani 1 1 d . . . . .
C8 C 0.3630(2) 0.5817(2) 0.25605(13) 0.0271(4) Uani 1 1 d . . . . .
H8 H 0.367(3) 0.506(3) 0.2091(18) 0.030(6) Uiso 1 1 d . . . . .
C9 C 0.3458(2) 0.7053(2) 0.21879(14) 0.0300(5) Uani 1 1 d . . . . .
H9 H 0.337(3) 0.729(3) 0.145(2) 0.035(7) Uiso 1 1 d . . . . .
C10 C 0.34754(19) 0.8105(2) 0.28985(14) 0.0266(4) Uani 1 1 d . . . . .
H10 H 0.343(3) 0.902(3) 0.2607(18) 0.030(6) Uiso 1 1 d . . . . .
C11 C 0.5237(2) 0.9333(2) 0.53502(14) 0.0262(4) Uani 1 1 d . . . . .
H11A H 0.509(3) 0.989(3) 0.594(2) 0.041(7) Uiso 1 1 d . . . . .
H11B H 0.567(3) 0.847(3) 0.557(2) 0.049(8) Uiso 1 1 d . . . . .
H11C H 0.593(4) 0.974(3) 0.489(2) 0.059(9) Uiso 1 1 d . . . . .
C12 C 0.3111(2) 1.0467(2) 0.43796(17) 0.0322(4) Uani 1 1 d . . . . .
H12A H 0.292(3) 1.096(3) 0.506(2) 0.044(7) Uiso 1 1 d . . . . .
H12B H 0.220(3) 1.033(3) 0.403(2) 0.047(8) Uiso 1 1 d . . . . .
H12C H 0.367(4) 1.109(4) 0.390(3) 0.070(10) Uiso 1 1 d . . . . .
C13 C 0.22826(19) 0.8238(2) 0.63577(14) 0.0259(4) Uani 1 1 d . . . . .
H13A H 0.188(3) 0.839(3) 0.5633(19) 0.029(6) Uiso 1 1 d . . . . .
H13B H 0.151(4) 0.773(3) 0.678(2) 0.053(9) Uiso 1 1 d . . . . .
H13C H 0.242(4) 0.913(4) 0.676(2) 0.065(10) Uiso 1 1 d . . . . .
C14 C 0.4365(2) 0.7252(2) 0.74793(14) 0.0297(5) Uani 1 1 d . . . . .
H14A H 0.532(5) 0.690(4) 0.742(3) 0.081(12) Uiso 1 1 d . . . . .
H14B H 0.379(4) 0.673(4) 0.793(3) 0.064(10) Uiso 1 1 d . . . . .
H14C H 0.438(4) 0.812(4) 0.778(3) 0.067(10) Uiso 1 1 d . . . . .
B1 B 0.3940(2) 0.9211(2) 0.46325(14) 0.0209(4) Uani 1 1 d . . . . .
B2 B 0.3586(2) 0.73595(19) 0.64068(13) 0.0191(4) Uani 1 1 d . . . . .

loop_
_atom_site_aniso_label
_atom_site_aniso_U_11
_atom_site_aniso_U_22
_atom_site_aniso_U_33
_atom_site_aniso_U_23
_atom_site_aniso_U_13
_atom_site_aniso_U_12
C1 0.0162(7) 0.0242(9) 0.0219(7) 0.0027(6) 0.0006(6) 0.0010(7)
C2 0.0149(7) 0.0238(9) 0.0199(7) 0.0017(6) -0.0003(6) -0.0003(7)
C3 0.0161(8) 0.0230(8) 0.0199(7) 0.0015(6) -0.0011(6) -0.0007(7)
C4 0.0239(8) 0.0247(9) 0.0231(7) 0.0030(7) 0.0002(6) 0.0011(7)
C5 0.0301(9) 0.0213(9) 0.0307(9) 0.0008(7) 0.0011(7) 0.0029(8)
C6 0.0255(9) 0.0252(10) 0.0286(8) -0.0053(6) 0.0021(7) 0.0011(8)
C7 0.0170(7) 0.0285(10) 0.0225(8) -0.0011(6) 0.0011(6) -0.0009(7)
C8 0.0255(9) 0.0339(10) 0.0218(8) -0.0046(7) -0.0009(6) -0.0031(8)
C9 0.0282(10) 0.0409(12) 0.0210(8) 0.0038(7) -0.0037(7) -0.0044(9)
C10 0.0238(9) 0.0307(10) 0.0253(8) 0.0075(7) -0.0019(7) 0.0007(8)
C11 0.0243(9) 0.0260(10) 0.0283(8) -0.0063(7) 0.0010(7) -0.0052(8)
C12 0.0366(10) 0.0199(9) 0.0400(10) 0.0014(8) 0.0020(9) 0.0034(8)
C13 0.0231(8) 0.0304(10) 0.0242(8) -0.0059(7) 0.0032(7) 0.0030(8)
C14 0.0369(12) 0.0327(10) 0.0195(7) -0.0032(7) -0.0033(7) 0.0024(9)
B1 0.0194(9) 0.0183(9) 0.0248(8) 0.0015(7) 0.0027(7) -0.0016(8)
B2 0.0199(9) 0.0215(9) 0.0158(7) -0.0023(6) 0.0016(7) -0.0022(7)

loop_
_atom_type_symbol
_atom_type_description
_atom_type_scat_dispersion_real
_atom_type_scat_dispersion_imag
_atom_type_scat_source
C C 0.0181 0.0091 'International Tables Vol C Tables 4.2.6.8 and 6.1.1.4'
H H 0.0000 0.0000 'International Tables Vol C Tables 4.2.6.8 and 6.1.1.4'
B B 0.0090 0.0039 'International Tables Vol C Tables 4.2.6.8 and 6.1.1.4'

loop_
_exptl_crystal_face_index_h
_exptl_crystal_face_index_k
_exptl_crystal_face_index_l
_exptl_crystal_face_perp_dist
1 -6 3 0.0282
0 4 -7 0.0384
-6 0 2 0.2272
1 1 -8 0.0618
-3 -6 1 0.1344
0 1 8 0.0358
3 6 -2 0.1074
-1 6 -3 0.0553

loop_
_geom_angle_atom_site_label_1
_geom_angle_atom_site_label_2
_geom_angle_atom_site_label_3
_geom_angle
_geom_angle_site_symmetry_1
_geom_angle_site_symmetry_3
_geom_angle_publ_flag
C2 C1 B1 124.96(15) . . ?
C10 C1 C2 117.91(17) . . ?
C10 C1 B1 116.66(17) . . ?
C1 C2 C3 122.35(15) . . ?
C7 C2 C1 119.05(14) . . ?
C7 C2 C3 118.59(16) . . ?
C2 C3 B2 125.19(16) . . ?
C4 C3 C2 118.18(16) . . ?
C4 C3 B2 116.06(14) . . ?
C3 C4 H4 115.0(15) . . ?
C3 C4 C5 122.77(16) . . ?
C5 C4 H4 122.2(15) . . ?
C4 C5 H5 118.5(13) . . ?
C6 C5 C4 119.37(18) . . ?
C6 C5 H5 122.1(13) . . ?
C5 C6 H6 119.0(15) . . ?
C5 C6 C7 120.57(17) . . ?
C7 C6 H6 120.3(15) . . ?
C6 C7 C2 120.30(15) . . ?
C6 C7 C8 119.78(16) . . ?
C8 C7 C2 119.91(17) . . ?
C7 C8 H8 117.2(14) . . ?
C9 C8 C7 120.53(17) . . ?
C9 C8 H8 122.2(14) . . ?
C8 C9 H9 125.3(17) . . ?
C8 C9 C10 119.64(16) . . ?
C10 C9 H9 114.9(17) . . ?
C1 C10 C9 122.81(19) . . ?
C1 C10 H10 118.1(14) . . ?
C9 C10 H10 118.9(13) . . ?
H11A C11 H11B 112(2) . . ?
H11A C11 H11C 108(3) . . ?
H11B C11 H11C 105(3) . . ?
B1 C11 H11A 112.5(17) . . ?
B1 C11 H11B 114.9(18) . . ?
B1 C11 H11C 103.7(19) . . ?
H12A C12 H12B 106(2) . . ?
H12A C12 H12C 107(3) . . ?
H12B C12 H12C 107(3) . . ?
B1 C12 H12A 109.6(17) . . ?
B1 C12 H12B 115.5(18) . . ?
B1 C12 H12C 111(2) . . ?
H13A C13 H13B 105(2) . . ?
H13A C13 H13C 110(2) . . ?
H13B C13 H13C 106(3) . . ?
B2 C13 H13A 116.4(15) . . ?
B2 C13 H13B 105.8(18) . . ?
B2 C13 H13C 112(2) . . ?
H14A C14 H14B 113(3) . . ?
H14A C14 H14C 110(3) . . ?
H14B C14 H14C 107(3) . . ?
B2 C14 H14A 114(2) . . ?
B2 C14 H14B 106(2) . . ?
B2 C14 H14C 107(2) . . ?
C11 B1 C1 120.66(16) . . ?
C12 B1 C1 119.80(16) . . ?
C12 B1 C11 118.05(17) . . ?
C13 B2 C3 120.54(15) . . ?
C13 B2 C14 118.05(15) . . ?
C14 B2 C3 119.89(17) . . ?

loop_
_geom_bond_atom_site_label_1
_geom_bond_atom_site_label_2
_geom_bond_distance
_geom_bond_site_symmetry_2
_geom_bond_publ_flag
C1 C2 1.440(2) . ?
C1 C10 1.387(2) . ?
C1 B1 1.560(3) . ?
C2 C3 1.445(2) . ?
C2 C7 1.426(2) . ?
C3 C4 1.382(3) . ?
C3 B2 1.557(2) . ?
C4 H4 1.02(2) . ?
C4 C5 1.416(3) . ?
C5 H5 0.97(3) . ?
C5 C6 1.367(3) . ?
C6 H6 1.04(3) . ?
C6 C7 1.418(3) . ?
C7 C8 1.419(2) . ?
C8 H8 0.98(3) . ?
C8 C9 1.367(3) . ?
C9 H9 0.96(3) . ?
C9 C10 1.406(3) . ?
C10 H10 1.02(3) . ?
C11 H11A 0.96(3) . ?
C11 H11B 1.02(3) . ?
C11 H11C 0.99(4) . ?
C11 B1 1.555(3) . ?
C12 H12A 1.02(3) . ?
C12 H12B 1.00(3) . ?
C12 H12C 1.03(4) . ?
C12 B1 1.555(3) . ?
C13 H13A 1.01(2) . ?
C13 H13B 1.06(3) . ?
C13 H13C 1.06(4) . ?
C13 B2 1.555(3) . ?
C14 H14A 1.00(4) . ?
C14 H14B 0.96(4) . ?
C14 H14C 0.97(4) . ?
C14 B2 1.555(2) . ?

loop_
_geom_torsion_atom_site_label_1
_geom_torsion_atom_site_label_2
_geom_torsion_atom_site_label_3
_geom_torsion_atom_site_label_4
_geom_torsion
_geom_torsion_site_symmetry_1
_geom_torsion_site_symmetry_2
_geom_torsion_site_symmetry_3
_geom_torsion_site_symmetry_4
_geom_torsion_publ_flag
C1 C2 C3 C4 -174.25(17) . . . . ?
C1 C2 C3 B2 14.8(3) . . . . ?
C1 C2 C7 C6 176.68(17) . . . . ?
C1 C2 C7 C8 -2.7(3) . . . . ?
C2 C1 C10 C9 -3.6(3) . . . . ?
C2 C1 B1 C11 46.4(3) . . . . ?
C2 C1 B1 C12 -147.80(18) . . . . ?
C2 C3 C4 C5 -4.3(3) . . . . ?
C2 C3 B2 C13 43.9(3) . . . . ?
C2 C3 B2 C14 -150.44(18) . . . . ?
C2 C7 C8 C9 -0.4(3) . . . . ?
C3 C2 C7 C6 -3.0(3) . . . . ?
C3 C2 C7 C8 177.66(17) . . . . ?
C3 C4 C5 C6 0.6(3) . . . . ?
C4 C3 B2 C13 -127.26(19) . . . . ?
C4 C3 B2 C14 38.4(3) . . . . ?
C4 C5 C6 C7 2.0(3) . . . . ?
C5 C6 C7 C2 -0.8(3) . . . . ?
C5 C6 C7 C8 178.61(19) . . . . ?
C6 C7 C8 C9 -179.78(19) . . . . ?
C7 C2 C3 C4 5.4(2) . . . . ?
C7 C2 C3 B2 -165.59(16) . . . . ?
C7 C8 C9 C10 1.5(3) . . . . ?
C8 C9 C10 C1 0.5(3) . . . . ?
C10 C1 C2 C3 -175.79(16) . . . . ?
C10 C1 C2 C7 4.6(2) . . . . ?
C10 C1 B1 C11 -125.57(19) . . . . ?
C10 C1 B1 C12 40.2(2) . . . . ?
B1 C1 C2 C3 12.3(3) . . . . ?
B1 C1 C2 C7 -167.27(16) . . . . ?
B1 C1 C10 C9 168.95(17) . . . . ?
B2 C3 C4 C5 167.46(18) . . . . ?

loop_
_twin_individual_id
_twin_individual_mass_fraction_refined
_oxdiff_twin_reflns_isolated
_oxdiff_twin_reflns_overlapped
_twin_individual_twin_lattice_type
_twin_individual_twin_matrix_11
_twin_individual_twin_matrix_12
_twin_individual_twin_matrix_13
_twin_individual_twin_matrix_21
_twin_individual_twin_matrix_22
_twin_individual_twin_matrix_23
_twin_individual_twin_matrix_31
_twin_individual_twin_matrix_32
_twin_individual_twin_matrix_33
1 0.606(5) 14341 7251 ref 1.0000 0.0000 0.0000 0.0000 1.0000 0.0000 0.0000 0.0000 1.0000
2 0.234(3) 0 5047 nmt -1.0011 -0.0004 -0.0000 -0.0004 -0.2029 0.7965 -0.0003 1.2044 0.2024
3 0.160(4) 0 3114 nmt 0.9977 -0.0513 0.0061 0.0582 0.9978 -0.0120 -0.0089 0.0181 1.0003

loop_
_exptl_oxdiff_crystal_face_indexfrac_h
_exptl_oxdiff_crystal_face_indexfrac_k
_exptl_oxdiff_crystal_face_indexfrac_l
_exptl_oxdiff_crystal_face_x
_exptl_oxdiff_crystal_face_y
_exptl_oxdiff_crystal_face_z
1.0235 -6.0287 3.2731 -0.0756 -0.5688 -0.8190
0.0042 3.6086 -6.6202 0.5400 0.2425 0.7693
-6.0108 -0.4111 2.3999 -0.0358 0.8138 -0.5822
0.9144 0.5300 -8.0929 0.8361 -0.1100 0.5374
-2.7818 -5.9047 1.2398 0.2745 -0.0350 -0.9609
-0.1510 1.1506 8.0803 -0.9509 0.1248 -0.2832
2.7849 5.8285 -1.6916 -0.2205 0.0280 0.9750
-1.3821 5.9771 -3.1907 0.0816 0.6153 0.7841
